data_2204650
loop_
_publ_author_name
'Yan, Jizhong'
'Cheng, Dongping'

_publ_section_title 6-Chloro-2,3,4,5-tetrahydro-7,8-dimethoxy-1-(4-methoxyphenyl)-1<i>H</i>-3-benzazepine
_journal_issue 12
_journal_name_full 'Acta Crystallographica Section E'
_journal_page_first o2268
_journal_page_last o2269
_journal_paper_doi 10.1107/S1600536804026248
_journal_volume 60
_journal_year 2004
_chemical_formula_iupac 'C19 H22 Cl N O3'
_chemical_formula_moiety 'C19 H22 Cl N O3'
_chemical_formula_sum 'C19 H22 Cl N O3'
_chemical_formula_weight 347.83
_chemical_name_systematic 6-Chloro-2,3,4,5-tetrahydro-7,8-dimethoxy-1-(4-methoxyphenyl)-1H-3-benzazepine
_space_group_IT_number 2
_symmetry_cell_setting triclinic
_symmetry_space_group_name_Hall '-P 1'
_symmetry_space_group_name_H-M 'P -1'
_atom_sites_solution_hydrogens geom
_atom_sites_solution_primary direct
_atom_sites_solution_secondary difmap
_audit_creation_method SHELXL-97
_cell_angle_alpha 113.6750(10)
_cell_angle_beta 92.3500(10)
_cell_angle_gamma 93.164(2)
_cell_formula_units_Z 2
_cell_length_a 9.1365(2)
_cell_length_b 9.3759(2)
_cell_length_c 10.9936(3)
_cell_measurement_reflns_used 2832
_cell_measurement_temperature 293(2)
_cell_measurement_theta_max 27.44
_cell_measurement_theta_min 2.24
_cell_volume 859.11(4)
_computing_cell_refinement RAPID-AUTO
_computing_data_collection 'RAPID-AUTO (Rigaku, 1998)'
_computing_data_reduction 'CrystalStructure (Rigaku/MSC, 2002)'
_computing_molecular_graphics 'ORTEP-3 (Farrugia, 1997)'
_computing_publication_material SHELXL97
_computing_structure_refinement 'SHELXL97 (Sheldrick, 1997)'
_computing_structure_solution 'SHELXS97 (Sheldrick, 1997)'
_diffrn_ambient_temperature 293(2)
_diffrn_detector_area_resol_mean 10.00
_diffrn_measured_fraction_theta_full 0.967
_diffrn_measured_fraction_theta_max 0.967
_diffrn_measurement_device_type 'Rigaku R-AXIS RAPID'
_diffrn_measurement_method \w
_diffrn_radiation_monochromator graphite
_diffrn_radiation_source 'fine-focus sealed tube'
_diffrn_radiation_type MoK\a
_diffrn_radiation_wavelength 0.71069
_diffrn_reflns_av_R_equivalents 0.0254
_diffrn_reflns_av_sigmaI/netI 0.0384
_diffrn_reflns_limit_h_max 11
_diffrn_reflns_limit_h_min -11
_diffrn_reflns_limit_k_max 12
_diffrn_reflns_limit_k_min -12
_diffrn_reflns_limit_l_max 14
_diffrn_reflns_limit_l_min -14
_diffrn_reflns_number 6003
_diffrn_reflns_theta_full 27.47
_diffrn_reflns_theta_max 27.47
_diffrn_reflns_theta_min 2.38
_exptl_absorpt_coefficient_mu 0.239
_exptl_absorpt_correction_T_max 0.974
_exptl_absorpt_correction_T_min 0.966
_exptl_absorpt_correction_type multi-scan
_exptl_absorpt_process_details '(ABSCOR; Higashi, 1995)'
_exptl_crystal_colour colorless
_exptl_crystal_density_diffrn 1.345
_exptl_crystal_density_method 'not measured'
_exptl_crystal_description prism
_exptl_crystal_F_000 368
_exptl_crystal_size_max 0.22
_exptl_crystal_size_mid 0.12
_exptl_crystal_size_min 0.11
_refine_diff_density_max 0.331
_refine_diff_density_min -0.205
_refine_ls_extinction_coef no
_refine_ls_extinction_method SHELXL
_refine_ls_goodness_of_fit_ref 1.006
_refine_ls_hydrogen_treatment mixed
_refine_ls_matrix_type full
_refine_ls_number_parameters 221
_refine_ls_number_reflns 3806
_refine_ls_number_restraints 0
_refine_ls_restrained_S_all 1.006
_refine_ls_R_factor_all 0.0663
_refine_ls_R_factor_gt 0.0441
_refine_ls_shift/su_max 0.000
_refine_ls_shift/su_mean 0.000
_refine_ls_structure_factor_coef Fsqd
_refine_ls_weighting_details 'calc w = 1/[\s^2^(Fo^2^)+(0.0475P)^2^+0.2704P] where P = (Fo^2^+2Fc^2^)/3'
_refine_ls_weighting_scheme calc
_refine_ls_wR_factor_gt 0.0988
_refine_ls_wR_factor_ref 0.1066
_reflns_number_gt 2804
_reflns_number_total 3806
_reflns_threshold_expression I>2\s(I)
_cod_data_source_file cv6382.cif
_cod_data_source_block I
_cod_database_code 2204650
_cod_database_fobs_code 2204650

loop_
_symmetry_equiv_pos_as_xyz
'x, y, z'
'-x, -y, -z'

loop_
_atom_site_label
_atom_site_fract_x
_atom_site_fract_y
_atom_site_fract_z
_atom_site_U_iso_or_equiv
_atom_site_adp_type
_atom_site_calc_flag
_atom_site_refinement_flags
_atom_site_occupancy
_atom_site_type_symbol
Cl1 0.21140(5) 0.09609(6) 1.16512(5) 0.04179(15) Uani d . 1 Cl
O1 0.50940(15) 0.17539(15) 1.27947(12) 0.0371(3) Uani d . 1 O
O2 0.73741(14) 0.28081(17) 1.18433(13) 0.0421(3) Uani d . 1 O
O3 0.95516(15) 0.36952(17) 0.57644(14) 0.0447(4) Uani d . 1 O
N1 0.17046(18) 0.2335(2) 0.73521(18) 0.0473(5) Uani d . 1 N
C1 0.35506(19) 0.1516(2) 1.08920(17) 0.0293(4) Uani d . 1 C
C2 0.48998(19) 0.1915(2) 1.16092(16) 0.0284(4) Uani d . 1 C
C3 0.60774(19) 0.2407(2) 1.10768(17) 0.0290(4) Uani d . 1 C
C4 0.58841(18) 0.2445(2) 0.98329(17) 0.0284(4) Uani d . 1 C
H4 0.6677 0.2767 0.9475 0.034 Uiso calc R 1 H
C5 0.45296(18) 0.2012(2) 0.91083(16) 0.0274(4) Uani d . 1 C
C6 0.33230(18) 0.1519(2) 0.96305(17) 0.0303(4) Uani d . 1 C
C7 0.5126(3) 0.3185(3) 1.39472(19) 0.0518(6) Uani d . 1 C
H7A 0.5900 0.3898 1.3909 0.078 Uiso calc R 1 H
H7B 0.5296 0.2987 1.4731 0.078 Uiso calc R 1 H
H7C 0.4202 0.3634 1.3977 0.078 Uiso calc R 1 H
C8 0.8637(2) 0.3167(3) 1.1282(2) 0.0459(5) Uani d . 1 C
H8A 0.8817 0.2280 1.0490 0.069 Uiso calc R 1 H
H8B 0.9471 0.3423 1.1913 0.069 Uiso calc R 1 H
H8C 0.8479 0.4042 1.1062 0.069 Uiso calc R 1 H
C9 0.1862(2) 0.0943(2) 0.8826(2) 0.0411(5) Uani d . 1 C
H9A 0.1208 0.0556 0.9317 0.049 Uiso calc R 1 H
H9B 0.2018 0.0070 0.8000 0.049 Uiso calc R 1 H
C10 0.1106(2) 0.2154(3) 0.8493(2) 0.0465(5) Uani d . 1 C
H10A 0.0063 0.1844 0.8303 0.056 Uiso calc R 1 H
H10B 0.1225 0.3150 0.9258 0.056 Uiso calc R 1 H
C11 0.3202(2) 0.3080(3) 0.7608(2) 0.0425(5) Uani d . 1 C
H11A 0.3256 0.4012 0.8430 0.051 Uiso calc R 1 H
H11B 0.3422 0.3399 0.6895 0.051 Uiso calc R 1 H
C12 0.43660(19) 0.2011(2) 0.77164(18) 0.0327(4) Uani d . 1 C
H12 0.4025 0.0945 0.7100 0.039 Uiso calc R 1 H
C13 0.57962(19) 0.2423(2) 0.72351(17) 0.0312(4) Uani d . 1 C
C14 0.6521(2) 0.1284(2) 0.62829(18) 0.0356(4) Uani d . 1 C
H14 0.6157 0.0245 0.5983 0.043 Uiso calc R 1 H
C15 0.7779(2) 0.1646(2) 0.57609(19) 0.0385(4) Uani d . 1 C
H15 0.8247 0.0861 0.5119 0.046 Uiso calc R 1 H
C16 0.83258(19) 0.3188(2) 0.62082(18) 0.0332(4) Uani d . 1 C
C17 0.7639(2) 0.4353(2) 0.71835(19) 0.0358(4) Uani d . 1 C
H17 0.8020 0.5387 0.7497 0.043 Uiso calc R 1 H
C18 0.6388(2) 0.3973(2) 0.76861(18) 0.0354(4) Uani d . 1 C
H18 0.5930 0.4759 0.8336 0.043 Uiso calc R 1 H
C19 1.0075(3) 0.2659(3) 0.4546(2) 0.0584(6) Uani d . 1 C
H19A 1.0441 0.1777 0.4660 0.088 Uiso calc R 1 H
H19B 1.0851 0.3194 0.4292 0.088 Uiso calc R 1 H
H19C 0.9286 0.2306 0.3864 0.088 Uiso calc R 1 H
H1A 0.1117(5) 0.2943(5) 0.7116(5) 0.050(7) Uiso d D 1 H

loop_
_atom_site_aniso_label
_atom_site_aniso_U_11
_atom_site_aniso_U_22
_atom_site_aniso_U_33
_atom_site_aniso_U_12
_atom_site_aniso_U_13
_atom_site_aniso_U_23
Cl1 0.0404(3) 0.0491(3) 0.0405(3) -0.0009(2) 0.0131(2) 0.0226(2)
O1 0.0529(8) 0.0357(7) 0.0251(6) 0.0067(6) 0.0029(6) 0.0146(6)
O2 0.0317(7) 0.0611(9) 0.0362(7) -0.0029(6) -0.0061(6) 0.0243(7)
O3 0.0365(7) 0.0569(9) 0.0428(8) -0.0015(6) 0.0111(6) 0.0222(7)
N1 0.0309(8) 0.0721(13) 0.0496(10) 0.0026(8) -0.0049(7) 0.0368(10)
C1 0.0315(9) 0.0266(9) 0.0317(9) 0.0027(7) 0.0086(7) 0.0131(7)
C2 0.0374(9) 0.0256(9) 0.0224(8) 0.0057(7) 0.0039(7) 0.0095(7)
C3 0.0302(9) 0.0273(9) 0.0278(9) 0.0032(7) -0.0014(7) 0.0096(7)
C4 0.0281(8) 0.0295(9) 0.0291(9) 0.0018(7) 0.0044(7) 0.0133(7)
C5 0.0287(9) 0.0277(9) 0.0266(8) 0.0022(7) 0.0026(7) 0.0119(7)
C6 0.0292(9) 0.0320(10) 0.0306(9) 0.0005(7) 0.0023(7) 0.0137(8)
C7 0.0747(15) 0.0508(13) 0.0253(10) 0.0124(12) 0.0018(10) 0.0098(9)
C8 0.0297(10) 0.0594(14) 0.0493(12) -0.0022(9) -0.0048(9) 0.0241(11)
C9 0.0342(10) 0.0486(12) 0.0420(11) -0.0086(9) -0.0022(8) 0.0218(10)
C10 0.0282(10) 0.0665(15) 0.0510(13) 0.0010(10) 0.0010(9) 0.0308(11)
C11 0.0375(10) 0.0534(13) 0.0470(12) 0.0033(9) 0.0019(9) 0.0311(10)
C12 0.0318(9) 0.0406(11) 0.0283(9) -0.0012(8) -0.0004(7) 0.0172(8)
C13 0.0303(9) 0.0406(11) 0.0273(9) 0.0002(8) -0.0005(7) 0.0193(8)
C14 0.0392(10) 0.0347(10) 0.0351(10) 0.0016(8) 0.0020(8) 0.0166(8)
C15 0.0398(10) 0.0417(11) 0.0365(10) 0.0105(9) 0.0078(8) 0.0172(9)
C16 0.0276(9) 0.0459(11) 0.0320(9) 0.0019(8) 0.0003(7) 0.0222(9)
C17 0.0351(10) 0.0368(11) 0.0366(10) -0.0028(8) 0.0002(8) 0.0167(8)
C18 0.0363(10) 0.0388(11) 0.0306(9) 0.0038(8) 0.0044(8) 0.0132(8)
C19 0.0566(14) 0.0779(17) 0.0441(13) 0.0026(12) 0.0210(11) 0.0270(12)

loop_
_atom_type_symbol
_atom_type_description
_atom_type_scat_dispersion_real
_atom_type_scat_dispersion_imag
_atom_type_scat_source
C C 0.0033 0.0016 'International Tables Vol C Tables 4.2.6.8 and 6.1.1.4'
H H 0.0000 0.0000 'International Tables Vol C Tables 4.2.6.8 and 6.1.1.4'
N N 0.0061 0.0033 'International Tables Vol C Tables 4.2.6.8 and 6.1.1.4'
O O 0.0106 0.0060 'International Tables Vol C Tables 4.2.6.8 and 6.1.1.4'
Cl Cl 0.1484 0.1585 'International Tables Vol C Tables 4.2.6.8 and 6.1.1.4'

loop_
_geom_angle_atom_site_label_1
_geom_angle_atom_site_label_2
_geom_angle_atom_site_label_3
_geom_angle
_geom_angle_publ_flag
C2 O1 C7 114.19(14) yes
C3 O2 C8 117.56(14) yes
C16 O3 C19 117.74(17) yes
C10 N1 C11 114.27(16) yes
C2 C1 C6 123.32(15) yes
C2 C1 Cl1 115.82(13) yes
C6 C1 Cl1 120.85(14) yes
O1 C2 C1 120.85(15) yes
O1 C2 C3 120.42(15) yes
C1 C2 C3 118.65(15) yes
O2 C3 C4 124.73(15) yes
O2 C3 C2 115.79(15) yes
C4 C3 C2 119.48(16) yes
C3 C4 C5 121.41(15) yes
C4 C5 C6 120.05(15) yes
C4 C5 C12 120.12(14) yes
C6 C5 C12 119.79(15) yes
C1 C6 C5 117.04(16) yes
C1 C6 C9 121.80(15) yes
C5 C6 C9 121.10(15) yes
C6 C9 C10 115.07(17) yes
N1 C10 C9 111.64(17) yes
N1 C11 C12 113.19(17) yes
C13 C12 C5 113.69(14) yes
C13 C12 C11 109.46(15) yes
C5 C12 C11 112.44(15) yes
C14 C13 C18 117.71(16) yes
C14 C13 C12 120.84(17) yes
C18 C13 C12 121.37(17) yes
C13 C14 C15 121.90(18) yes
O3 C16 C15 124.66(17) yes
O3 C16 C17 115.13(17) yes
C15 C16 C17 120.20(16) yes
C18 C17 C16 119.82(18) yes
C17 C18 C13 121.19(17) yes
C16 C15 C14 119.16(17) yes
C10 N1 H1A 107.6(4) ?
C11 N1 H1A 107.6(4) ?
C3 C4 H4 119.3 ?
C5 C4 H4 119.3 ?
O1 C7 H7A 109.5 ?
O1 C7 H7B 109.5 ?
H7A C7 H7B 109.5 ?
O1 C7 H7C 109.5 ?
H7A C7 H7C 109.5 ?
H7B C7 H7C 109.5 ?
O2 C8 H8A 109.5 ?
O2 C8 H8B 109.5 ?
H8A C8 H8B 109.5 ?
O2 C8 H8C 109.5 ?
H8A C8 H8C 109.5 ?
H8B C8 H8C 109.5 ?
C6 C9 H9A 108.5 ?
C10 C9 H9A 108.5 ?
C6 C9 H9B 108.5 ?
C10 C9 H9B 108.5 ?
H9A C9 H9B 107.5 ?
N1 C10 H10A 109.3 ?
C9 C10 H10A 109.3 ?
N1 C10 H10B 109.3 ?
C9 C10 H10B 109.3 ?
H10A C10 H10B 108.0 ?
N1 C11 H11A 108.9 ?
C12 C11 H11A 108.9 ?
N1 C11 H11B 108.9 ?
C12 C11 H11B 108.9 ?
H11A C11 H11B 107.8 ?
C13 C12 H12 107.0 ?
C5 C12 H12 107.0 ?
C11 C12 H12 107.0 ?
C13 C14 H14 119.1 ?
C15 C14 H14 119.1 ?
C16 C15 H15 120.4 ?
C14 C15 H15 120.4 ?
C18 C17 H17 120.1 ?
C16 C17 H17 120.1 ?
C17 C18 H18 119.4 ?
C13 C18 H18 119.4 ?
O3 C19 H19A 109.5 ?
O3 C19 H19B 109.5 ?
H19A C19 H19B 109.5 ?
O3 C19 H19C 109.5 ?
H19A C19 H19C 109.5 ?
H19B C19 H19C 109.5 ?

loop_
_geom_bond_atom_site_label_1
_geom_bond_atom_site_label_2
_geom_bond_distance
_geom_bond_publ_flag
Cl1 C1 1.7473(17) yes
O1 C2 1.3767(19) yes
O1 C7 1.426(2) yes
O2 C3 1.367(2) yes
O2 C8 1.417(2) yes
O3 C16 1.375(2) yes
O3 C19 1.423(3) yes
N1 C10 1.456(3) yes
N1 C11 1.464(3) yes
C1 C2 1.383(2) yes
C1 C6 1.395(2) yes
C2 C3 1.388(2) yes
C3 C4 1.387(2) yes
C4 C5 1.391(2) yes
C5 C6 1.403(2) yes
C5 C12 1.531(2) yes
C6 C9 1.515(2) yes
C9 C10 1.517(3) yes
C11 C12 1.534(3) yes
C16 C17 1.388(3) yes
C17 C18 1.379(2) yes
C12 C13 1.517(2) yes
C13 C14 1.383(3) yes
C13 C18 1.401(3) yes
C14 C15 1.390(3) yes
C15 C16 1.383(3) yes
N1 H1A 0.907(5) ?
C4 H4 0.9300 ?
C7 H7A 0.9600 ?
C7 H7B 0.9600 ?
C7 H7C 0.9600 ?
C8 H8A 0.9600 ?
C8 H8B 0.9600 ?
C8 H8C 0.9600 ?
C9 H9A 0.9700 ?
C9 H9B 0.9700 ?
C10 H10A 0.9700 ?
C10 H10B 0.9700 ?
C11 H11A 0.9700 ?
C11 H11B 0.9700 ?
C12 H12 0.9800 ?
C14 H14 0.9300 ?
C15 H15 0.9300 ?
C17 H17 0.9300 ?
C18 H18 0.9300 ?
C19 H19A 0.9600 ?
C19 H19B 0.9600 ?
C19 H19C 0.9600 ?

loop_
_cod_related_entry_id
_cod_related_entry_database
_cod_related_entry_code
1 ChemSpider 4957712
